data_7719312
loop_
_publ_author_name
'Shephard, Angus C. G.'
'Bouammali, Amal'
'Delon, Aymeric'
'Guo, Zhifang'
'Chevreux, Sylviane'
'Niebel, Claude'
'Dautel, Olivier'
'Simler, Thomas'
'Deacon, Glen B.'
'Junk, Peter C.'
'Jaroschik, Florian'

_publ_section_title
;
 <i>Ansa</i>-effects in alkaline earth metal octaphenylmetallocenophanes
 and a derived <i>ansa</i>-ferrocene.
;
_journal_issue 37
_journal_name_full 'Dalton transactions (Cambridge, England : 2003)'
_journal_page_first 13918
_journal_page_last 13928
_journal_paper_doi 10.1039/d5dt01881a
_journal_volume 54
_journal_year 2025
_chemical_formula_moiety 'C64 H52 Mg O, C7 H8, 0.2[C5H12]'
_chemical_formula_sum 'C72 H62.4 Mg O'
_chemical_formula_weight 967.93
_space_group_crystal_system trigonal
_space_group_IT_number 148
_space_group_name_Hall '-R 3'
_space_group_name_H-M_alt 'R -3 :H'
_atom_sites_solution_hydrogens geom
_atom_sites_solution_primary dual
_audit_creation_date 2025-06-06
_audit_creation_method
;
Olex2 1.5
(compiled 2025.04.05 svn.rf049d14d for OlexSys, GUI svn.r7224)
;
_audit_update_record
;
2025-06-16 deposited with the CCDC.	2025-08-27 downloaded from the CCDC.
;
_cell_angle_alpha 90
_cell_angle_beta 90
_cell_angle_gamma 120
_cell_formula_units_Z 18
_cell_length_a 45.8572(18)
_cell_length_b 45.8572(18)
_cell_length_c 13.3925(5)
_cell_measurement_reflns_used 17961
_cell_measurement_temperature 150
_cell_measurement_theta_max 26.70
_cell_measurement_theta_min 2.35
_cell_volume 24389.8(16)
_computing_cell_refinement
;
X-Area Recipe 1.37.0.0 (STOE, 2021)
;
_computing_data_collection
;
X-Area Pilatus3_SV 1.31.175.0 (STOE, 2021)
;
_computing_data_reduction
;
X-Area Integrate 2.5.1.0 (STOE, 2021)
X-Area LANA 2.6.2.0 (STOE, 2021)
;
_computing_molecular_graphics 'Olex2 1.5 (Dolomanov et al., 2009)'
_computing_publication_material 'Olex2 1.5 (Dolomanov et al., 2009)'
_computing_structure_refinement 'SHELXL 2019/3 (Sheldrick, 2015)'
_computing_structure_solution 'SHELXT  (Sheldrick, 2015)'
_diffrn_ambient_temperature 150
_diffrn_detector 'EIGER2 1M CDTE'
_diffrn_detector_area_resol_mean 13.33
_diffrn_measured_fraction_theta_full 0.999
_diffrn_measured_fraction_theta_max 0.999
_diffrn_measurement_details
;
 613 frames, detector distance = 60 mm
;
_diffrn_measurement_device 'Eulerian 4-circle diffractometer'
_diffrn_measurement_device_type 'STOE STADIVARI'
_diffrn_measurement_method 'rotation method, \w scans'
_diffrn_radiation_collimation '1.2 0.6 mm diameter'
_diffrn_radiation_monochromator 'Graded multilayer mirror'
_diffrn_radiation_polarisn_norm 270
_diffrn_radiation_probe x-ray
_diffrn_radiation_type 'Mo K\a'
_diffrn_radiation_wavelength 0.71073
_diffrn_reflns_av_R_equivalents 0.1258
_diffrn_reflns_av_unetI/netI 0.1498
_diffrn_reflns_Laue_measured_fraction_full 0.999
_diffrn_reflns_Laue_measured_fraction_max 0.999
_diffrn_reflns_limit_h_max 54
_diffrn_reflns_limit_h_min -53
_diffrn_reflns_limit_k_max 54
_diffrn_reflns_limit_k_min -54
_diffrn_reflns_limit_l_max 15
_diffrn_reflns_limit_l_min -15
_diffrn_reflns_number 61003
_diffrn_reflns_point_group_measured_fraction_full 0.999
_diffrn_reflns_point_group_measured_fraction_max 0.999
_diffrn_reflns_theta_full 25.026
_diffrn_reflns_theta_max 25.026
_diffrn_reflns_theta_min 2.350
_diffrn_source Axo_Mo
_diffrn_source_current 1.00
_diffrn_source_power 0.050
_diffrn_source_voltage 50
_exptl_absorpt_coefficient_mu 0.079
_exptl_absorpt_correction_T_max 0.9836
_exptl_absorpt_correction_T_min 0.8895
_exptl_absorpt_correction_type multi-scan
_exptl_absorpt_process_details
;
STOE X-Red32, absorption correction by Gaussian integration, analogous to
P. Coppens in: F. R. Ahmed (Editor), "Crystallographic Computing", Munksgaard,
Copenhagen (1970), 255 - 270. Afterwards scaling of reflection intensities was
performed within STOE LANA. J. Koziskova, F. Hahn, J. Richter, J. Kozisek, Acta
Chimica Slovaca, vol. 9, no. 2, 2016, pp. 136 - 140.
Finally a spherical absorption correction was done within STOE LANA.
;
_exptl_crystal_colour yellow
_exptl_crystal_colour_primary yellow
_exptl_crystal_density_diffrn 1.186
_exptl_crystal_density_method 'not measured'
_exptl_crystal_description needle
_exptl_crystal_F_000 9259
_exptl_crystal_size_max 0.2
_exptl_crystal_size_mid 0.04
_exptl_crystal_size_min 0.032
_exptl_crystal_size_rad 0.066
_refine_diff_density_max 0.242
_refine_diff_density_min -0.252
_refine_diff_density_rms 0.049
_refine_ls_extinction_method none
_refine_ls_goodness_of_fit_ref 0.978
_refine_ls_hydrogen_treatment constr
_refine_ls_matrix_type full
_refine_ls_number_parameters 659
_refine_ls_number_reflns 9553
_refine_ls_number_restraints 0
_refine_ls_restrained_S_all 0.978
_refine_ls_R_factor_all 0.1700
_refine_ls_R_factor_gt 0.0606
_refine_ls_shift/su_max 0.001
_refine_ls_shift/su_mean 0.000
_refine_ls_structure_factor_coef Fsqd
_refine_ls_weighting_details 'w=1/[\s^2^(Fo^2^)+(0.0481P)^2^] where P=(Fo^2^+2Fc^2^)/3'
_refine_ls_weighting_scheme calc
_refine_ls_wR_factor_gt 0.0987
_refine_ls_wR_factor_ref 0.1269
_reflns_Friedel_coverage 0.000
_reflns_number_gt 4501
_reflns_number_total 9553
_reflns_threshold_expression 'I > 2\s(I)'
_cod_data_source_file d5dt01881a2.cif
_cod_data_source_block as223_2
_cod_depositor_comments 'Adding full bibliography for 7719312--7719315.cif.'
_cod_original_cell_volume 24390(2)
_cod_original_sg_symbol_H-M 'R -3'
_cod_original_formula_sum 'C72 H62.40 Mg O'
_cod_database_code 7719312
_shelx_shelxl_version_number 2019/3
_shelx_space_group_comment
;
The symmetry employed for this shelxl refinement is uniquely defined
by the following loop, which should always be used as a source of
symmetry information in preference to the above space-group names.
They are only intended as comments.
;
_shelx_estimated_absorpt_t_max 0.997
_shelx_estimated_absorpt_t_min 0.984
_olex2_refinement_description
;
1.a Secondary CH2 refined with riding coordinates:
 C30(H30A,H30B), C31(H31A,H31B), C61(H61A,H61B), C62(H62A,H62B), C63(H63A,
 H63B), C64(H64A,H64B)
1.b Aromatic/amide H refined with riding coordinates:
 C7(H7), C8(H8), C9(H9), C10(H10), C11(H11), C13(H13), C14(H14), C15(H15),
 C16(H16), C17(H17), C19(H19), C20(H20), C21(H21), C22(H22), C23(H23), C25(H25),
  C26(H26), C27(H27), C28(H28), C29(H29), C38(H38), C39(H39), C40(H40),
 C41(H41), C42(H42), C44(H44), C45(H45), C46(H46), C47(H47), C48(H48), C50(H50),
  C51(H51), C52(H52), C53(H53), C54(H54), C56(H56), C57(H57), C58(H58),
 C59(H59), C60(H60), C67(H67), C68(H68), C69(H69), C70(H70), C71(H71)
1.c Idealised Me refined as rotating group:
 C65(H65A,H65B,H65C)
;
_smtbx_masks_special_details
;
A solvent mask was calculated and 147 electrons were 
found in a volume of 1647\%A^3^ in 3 voids per unit cell. 
This is consistent with the presence of 
0.2[C5H12] per Asymmetric Unit 
which account for 151 electrons 
per unit cell.
;
_smtbx_masks_void_probe_radius 1.2
_smtbx_masks_void_truncation_radius 1.2
_olex2_submission_special_instructions 'No special instructions were received'
_stoe_detector_distance '60.0 mm'
_stoe_detector_pixelsize_x '0.075 mm'
_stoe_detector_pixelsize_y '0.075 mm'
_stoe_detector_size_x '8.0 cm'
_stoe_detector_size_y '7.7 cm'
_stoe_evaluation_integration_a 10.1
_stoe_evaluation_integration_b 0.1
_stoe_evaluation_integration_ems 0.011
_stoe_evaluation_lana_bis_l_even_max -
_stoe_evaluation_lana_bis_l_odd_max -
_stoe_evaluation_lana_bos_l_even_max 4
_stoe_evaluation_lana_bos_l_odd_max 1
_stoe_evaluation_lana_completeness 100.0
_stoe_evaluation_lana_dxs_max_order 3
_stoe_evaluation_lana_dys_max_order 3
_stoe_evaluation_lana_fs_max_order 3
_stoe_evaluation_lana_max_2theta_available 58.8
_stoe_evaluation_lana_max_2theta_desired 52.0
_stoe_evaluation_lana_mean_redundancy 6.2
_stoe_evaluation_lana_number_refls_after_or 66038
_stoe_evaluation_lana_number_refls_outliers 10710
_stoe_evaluation_lana_number_refls_total 76748
_stoe_evaluation_lana_number_refls_unique 10659
_stoe_evaluation_lana_number_refls_written 66038
_stoe_evaluation_lana_or_c1 0.035
_stoe_evaluation_lana_or_c2 0
_stoe_evaluation_lana_or_c3 0
_stoe_evaluation_lana_or_c4 0.7
_stoe_evaluation_lana_point_group -3
_stoe_evaluation_lana_table
;
#----------------------------------------------------------------------------
2Theta           6.7   12.1   17.5   22.9   28.3   33.7   39.1   44.5   49.9
#----------------------------------------------------------------------------
<Resolution>    5.37   3.32   2.33   1.76   1.45   1.23   1.06   0.94   0.85
N(total)         946   3249   4754   5423   8793  11584  13851  14713  13435
<Redundancy>    12.1   12.8    9.4    6.4    7.4    6.8    6.4    5.4    4.7
Complet. [%%]   100.0  100.0  100.0  100.0  100.0  100.0  100.0  100.0  100.0
<I/sigma>       37.9   30.7   13.2    8.2    3.7    2.5    1.5    0.6    0.3
R(int)         0.019  0.020  0.038  0.061  0.133  0.176  0.264  0.491  0.648
#----------------------------------------------------------------------------
;
_stoe_measurement_identifier AS223_2
_stoe_measurement_max_exposure_per_frame '300.0 s'
_stoe_measurement_mean_exposure_per_frame '300.0 s'
_stoe_measurement_min_exposure_per_frame '300.0 s'
_stoe_measurement_total_exposure_time '51.1 h'
_stoe_measurement_total_frame_number 613
_stoe_measurement_total_run_number 12
_stoe_measurement_tube_power '50.0 W'

loop_
_space_group_symop_operation_xyz
'x, y, z'
'-y, x-y, z'
'-x+y, -x, z'
'x+2/3, y+1/3, z+1/3'
'-y+2/3, x-y+1/3, z+1/3'
'-x+y+2/3, -x+1/3, z+1/3'
'x+1/3, y+2/3, z+2/3'
'-y+1/3, x-y+2/3, z+2/3'
'-x+y+1/3, -x+2/3, z+2/3'
'-x, -y, -z'
'y, -x+y, -z'
'x-y, x, -z'
'-x+2/3, -y+1/3, -z+1/3'
'y+2/3, -x+y+1/3, -z+1/3'
'x-y+2/3, x+1/3, -z+1/3'
'-x+1/3, -y+2/3, -z+2/3'
'y+1/3, -x+y+2/3, -z+2/3'
'x-y+1/3, x+2/3, -z+2/3'

loop_
_atom_site_label
_atom_site_type_symbol
_atom_site_fract_x
_atom_site_fract_y
_atom_site_fract_z
_atom_site_U_iso_or_equiv
_atom_site_adp_type
_atom_site_occupancy
_atom_site_site_symmetry_order
_atom_site_calc_flag
_atom_site_refinement_flags_posn
_atom_site_refinement_flags_adp
_atom_site_refinement_flags_occupancy
_atom_site_disorder_assembly
_atom_site_disorder_group
Mg1 Mg 0.52505(3) 0.63592(3) 0.16587(7) 0.0335(3) Uani 1 1 d . . . . .
O1 O 0.52698(5) 0.67645(5) 0.22985(13) 0.0314(5) Uani 1 1 d . . . . .
C1 C 0.48574(7) 0.58100(7) 0.1006(2) 0.0259(8) Uani 1 1 d . . . . .
C2 C 0.48479(7) 0.59899(7) 0.0162(2) 0.0260(8) Uani 1 1 d . . . . .
C3 C 0.47039(7) 0.61891(7) 0.0448(2) 0.0271(8) Uani 1 1 d . . . . .
C4 C 0.46115(7) 0.61254(7) 0.1470(2) 0.0272(8) Uani 1 1 d . . . . .
C5 C 0.47125(7) 0.58924(7) 0.18239(19) 0.0257(7) Uani 1 1 d . . . . .
C6 C 0.46215(7) 0.57158(8) 0.2807(2) 0.0282(8) Uani 1 1 d . . . . .
C7 C 0.44968(7) 0.53693(8) 0.2851(2) 0.0293(8) Uani 1 1 d . . . . .
H7 H 0.447975 0.525027 0.225294 0.035 Uiso 1 1 calc R U . . .
C8 C 0.43976(8) 0.51950(8) 0.3742(2) 0.0364(8) Uani 1 1 d . . . . .
H8 H 0.431990 0.496029 0.375475 0.044 Uiso 1 1 calc R U . . .
C9 C 0.44110(8) 0.53610(9) 0.4613(2) 0.0427(9) Uani 1 1 d . . . . .
H9 H 0.433631 0.524036 0.522315 0.051 Uiso 1 1 calc R U . . .
C10 C 0.45340(8) 0.57046(9) 0.4592(2) 0.0411(9) Uani 1 1 d . . . . .
H10 H 0.454756 0.582117 0.519260 0.049 Uiso 1 1 calc R U . . .
C11 C 0.46370(8) 0.58785(8) 0.3701(2) 0.0348(8) Uani 1 1 d . . . . .
H11 H 0.472036 0.611438 0.369719 0.042 Uiso 1 1 calc R U . . .
C12 C 0.44005(7) 0.62394(8) 0.1987(2) 0.0269(8) Uani 1 1 d . . . . .
C13 C 0.41256(8) 0.60211(8) 0.2578(2) 0.0339(8) Uani 1 1 d . . . . .
H13 H 0.407699 0.579587 0.267493 0.041 Uiso 1 1 calc R U . . .
C14 C 0.39238(8) 0.61284(10) 0.3024(2) 0.0454(10) Uani 1 1 d . . . . .
H14 H 0.373970 0.597623 0.342767 0.054 Uiso 1 1 calc R U . . .
C15 C 0.39852(9) 0.64526(10) 0.2893(2) 0.0461(10) Uani 1 1 d . . . . .
H15 H 0.384467 0.652379 0.320143 0.055 Uiso 1 1 calc R U . . .
C16 C 0.42532(9) 0.66720(9) 0.2308(2) 0.0397(9) Uani 1 1 d . . . . .
H16 H 0.429915 0.689636 0.221348 0.048 Uiso 1 1 calc R U . . .
C17 C 0.44552(8) 0.65653(8) 0.1859(2) 0.0328(8) Uani 1 1 d . . . . .
H17 H 0.463704 0.671869 0.145118 0.039 Uiso 1 1 calc R U . . .
C18 C 0.46042(8) 0.63725(8) -0.0263(2) 0.0276(8) Uani 1 1 d . . . . .
C19 C 0.42654(9) 0.62567(8) -0.0448(2) 0.0360(9) Uani 1 1 d . . . . .
H19 H 0.410028 0.606415 -0.009907 0.043 Uiso 1 1 calc R U . . .
C20 C 0.41626(10) 0.64148(9) -0.1125(2) 0.0470(10) Uani 1 1 d . . . . .
H20 H 0.392947 0.633166 -0.123549 0.056 Uiso 1 1 calc R U . . .
C21 C 0.44006(11) 0.66947(10) -0.1643(2) 0.0495(10) Uani 1 1 d . . . . .
H21 H 0.433163 0.680339 -0.211320 0.059 Uiso 1 1 calc R U . . .
C22 C 0.47361(10) 0.68138(9) -0.1472(2) 0.0476(10) Uani 1 1 d . . . . .
H22 H 0.490016 0.700435 -0.183045 0.057 Uiso 1 1 calc R U . . .
C23 C 0.48370(9) 0.66585(8) -0.0782(2) 0.0370(9) Uani 1 1 d . . . . .
H23 H 0.507049 0.674868 -0.065769 0.044 Uiso 1 1 calc R U . . .
C24 C 0.49026(8) 0.59115(8) -0.0880(2) 0.0294(8) Uani 1 1 d . . . . .
C25 C 0.51032(8) 0.61510(9) -0.1592(2) 0.0350(8) Uani 1 1 d . . . . .
H25 H 0.521948 0.638269 -0.141509 0.042 Uiso 1 1 calc R U . . .
C26 C 0.51361(9) 0.60580(10) -0.2551(2) 0.0445(10) Uani 1 1 d . . . . .
H26 H 0.527015 0.622568 -0.302634 0.053 Uiso 1 1 calc R U . . .
C27 C 0.49751(9) 0.57234(11) -0.2816(2) 0.0491(10) Uani 1 1 d . . . . .
H27 H 0.500168 0.565890 -0.346901 0.059 Uiso 1 1 calc R U . . .
C28 C 0.47745(9) 0.54821(10) -0.2126(3) 0.0475(10) Uani 1 1 d . . . . .
H28 H 0.466074 0.525067 -0.230506 0.057 Uiso 1 1 calc R U . . .
C29 C 0.47395(8) 0.55763(9) -0.1180(2) 0.0357(9) Uani 1 1 d . . . . .
H29 H 0.459927 0.540709 -0.071596 0.043 Uiso 1 1 calc R U . . .
C30 C 0.50394(7) 0.56111(7) 0.1041(2) 0.0282(8) Uani 1 1 d . . . . .
H30A H 0.492004 0.540945 0.061116 0.034 Uiso 1 1 calc R U . . .
H30B H 0.503618 0.553394 0.173351 0.034 Uiso 1 1 calc R U . . .
C31 C 0.54071(7) 0.58238(7) 0.06865(19) 0.0284(8) Uani 1 1 d . . . . .
H31A H 0.551938 0.568781 0.073755 0.034 Uiso 1 1 calc R U . . .
H31B H 0.540952 0.588461 -0.002397 0.034 Uiso 1 1 calc R U . . .
C32 C 0.56000(7) 0.61397(7) 0.12923(19) 0.0245(7) Uani 1 1 d . . . . .
C33 C 0.56354(7) 0.61442(7) 0.23511(19) 0.0242(7) Uani 1 1 d . . . . .
C34 C 0.58351(7) 0.64852(7) 0.2664(2) 0.0250(7) Uani 1 1 d . . . . .
C35 C 0.59205(7) 0.66936(7) 0.18120(19) 0.0234(7) Uani 1 1 d . . . . .
C36 C 0.57675(7) 0.64803(8) 0.09563(19) 0.0245(7) Uani 1 1 d . . . . .
C37 C 0.58251(7) 0.65971(7) -0.01003(19) 0.0247(7) Uani 1 1 d . . . . .
C38 C 0.59463(7) 0.64534(8) -0.0786(2) 0.0314(8) Uani 1 1 d . . . . .
H38 H 0.596906 0.626648 -0.059263 0.038 Uiso 1 1 calc R U . . .
C39 C 0.60334(8) 0.65809(8) -0.1743(2) 0.0373(9) Uani 1 1 d . . . . .
H39 H 0.611785 0.648280 -0.220075 0.045 Uiso 1 1 calc R U . . .
C40 C 0.59981(8) 0.68507(8) -0.2037(2) 0.0413(9) Uani 1 1 d . . . . .
H40 H 0.606253 0.694109 -0.269038 0.050 Uiso 1 1 calc R U . . .
C41 C 0.58699(8) 0.69868(8) -0.1381(2) 0.0365(9) Uani 1 1 d . . . . .
H41 H 0.584122 0.716908 -0.158746 0.044 Uiso 1 1 calc R U . . .
C42 C 0.57817(7) 0.68614(8) -0.0422(2) 0.0294(8) Uani 1 1 d . . . . .
H42 H 0.569063 0.695674 0.002248 0.035 Uiso 1 1 calc R U . . .
C43 C 0.61410(7) 0.70637(8) 0.1808(2) 0.0268(8) Uani 1 1 d . . . . .
C44 C 0.61239(8) 0.72606(8) 0.2577(2) 0.0327(8) Uani 1 1 d . . . . .
H44 H 0.597185 0.715290 0.311380 0.039 Uiso 1 1 calc R U . . .
C45 C 0.63214(9) 0.76069(9) 0.2579(3) 0.0437(9) Uani 1 1 d . . . . .
H45 H 0.630312 0.773423 0.311019 0.052 Uiso 1 1 calc R U . . .
C46 C 0.65457(9) 0.77684(9) 0.1809(3) 0.0491(10) Uani 1 1 d . . . . .
H46 H 0.667697 0.800716 0.179541 0.059 Uiso 1 1 calc R U . . .
C47 C 0.65773(9) 0.75803(9) 0.1062(3) 0.0475(10) Uani 1 1 d . . . . .
H47 H 0.673658 0.768952 0.054205 0.057 Uiso 1 1 calc R U . . .
C48 C 0.63782(8) 0.72325(8) 0.1061(2) 0.0344(8) Uani 1 1 d . . . . .
H48 H 0.640416 0.710654 0.054083 0.041 Uiso 1 1 calc R U . . .
C49 C 0.59922(8) 0.65834(7) 0.36639(19) 0.0243(7) Uani 1 1 d . . . . .
C50 C 0.63413(8) 0.67572(7) 0.3746(2) 0.0279(8) Uani 1 1 d . . . . .
H50 H 0.647339 0.682649 0.315433 0.034 Uiso 1 1 calc R U . . .
C51 C 0.65018(8) 0.68321(8) 0.4660(2) 0.0322(8) Uani 1 1 d . . . . .
H51 H 0.674070 0.695385 0.469641 0.039 Uiso 1 1 calc R U . . .
C52 C 0.63110(9) 0.67278(8) 0.5522(2) 0.0381(9) Uani 1 1 d . . . . .
H52 H 0.641861 0.677309 0.615523 0.046 Uiso 1 1 calc R U . . .
C53 C 0.59657(9) 0.65588(8) 0.5464(2) 0.0392(9) Uani 1 1 d . . . . .
H53 H 0.583518 0.649004 0.605878 0.047 Uiso 1 1 calc R U . . .
C54 C 0.58070(8) 0.64881(8) 0.4547(2) 0.0338(8) Uani 1 1 d . . . . .
H54 H 0.556801 0.637288 0.451792 0.041 Uiso 1 1 calc R U . . .
C55 C 0.55613(8) 0.58417(7) 0.2953(2) 0.0282(8) Uani 1 1 d . . . . .
C56 C 0.53350(8) 0.57244(8) 0.3748(2) 0.0360(8) Uani 1 1 d . . . . .
H56 H 0.521246 0.583451 0.391121 0.043 Uiso 1 1 calc R U . . .
C57 C 0.52871(9) 0.54488(9) 0.4303(2) 0.0505(10) Uani 1 1 d . . . . .
H57 H 0.513404 0.537328 0.484826 0.061 Uiso 1 1 calc R U . . .
C58 C 0.54584(10) 0.52847(9) 0.4072(3) 0.0581(11) Uani 1 1 d . . . . .
H58 H 0.542369 0.509520 0.445281 0.070 Uiso 1 1 calc R U . . .
C59 C 0.56812(9) 0.53950(9) 0.3285(3) 0.0498(10) Uani 1 1 d . . . . .
H59 H 0.580063 0.528167 0.312077 0.060 Uiso 1 1 calc R U . . .
C60 C 0.57309(8) 0.56711(8) 0.2734(2) 0.0358(8) Uani 1 1 d . . . . .
H60 H 0.588518 0.574542 0.219192 0.043 Uiso 1 1 calc R U . . .
C61 C 0.53511(8) 0.70752(7) 0.1780(2) 0.0344(8) Uani 1 1 d . . . . .
H61A H 0.521361 0.702720 0.116746 0.041 Uiso 1 1 calc R U . . .
H61B H 0.559228 0.720103 0.159443 0.041 Uiso 1 1 calc R U . . .
C62 C 0.52688(8) 0.72745(8) 0.2524(2) 0.0365(9) Uani 1 1 d . . . . .
H62A H 0.542058 0.751970 0.243570 0.044 Uiso 1 1 calc R U . . .
H62B H 0.503262 0.722208 0.245128 0.044 Uiso 1 1 calc R U . . .
C63 C 0.53245(9) 0.71587(8) 0.3519(2) 0.0397(9) Uani 1 1 d . . . . .
H63A H 0.519397 0.719166 0.405092 0.048 Uiso 1 1 calc R U . . .
H63B H 0.556602 0.727982 0.370205 0.048 Uiso 1 1 calc R U . . .
C64 C 0.51989(9) 0.67908(8) 0.3343(2) 0.0398(9) Uani 1 1 d . . . . .
H64A H 0.531756 0.671013 0.378233 0.048 Uiso 1 1 calc R U . . .
H64B H 0.495412 0.665567 0.347704 0.048 Uiso 1 1 calc R U . . .
C65 C 0.43438(11) 0.64485(11) 0.5602(3) 0.0886(15) Uani 1 1 d . . . . .
H65A H 0.434183 0.633230 0.498585 0.133 Uiso 1 1 calc R U . . .
H65B H 0.419460 0.654270 0.552578 0.133 Uiso 1 1 calc R U . . .
H65C H 0.426525 0.628844 0.615887 0.133 Uiso 1 1 calc R U . . .
C66 C 0.46983(11) 0.67297(11) 0.5811(2) 0.0537(11) Uani 1 1 d . . . . .
C67 C 0.49556(12) 0.66655(11) 0.5999(3) 0.0605(11) Uani 1 1 d . . . . .
H67 H 0.491089 0.643968 0.598664 0.073 Uiso 1 1 calc R U . . .
C68 C 0.52772(11) 0.69222(12) 0.6205(3) 0.0634(12) Uani 1 1 d . . . . .
H68 H 0.545206 0.687313 0.633092 0.076 Uiso 1 1 calc R U . . .
C69 C 0.53427(11) 0.72460(12) 0.6228(2) 0.0627(12) Uani 1 1 d . . . . .
H69 H 0.556404 0.742302 0.637194 0.075 Uiso 1 1 calc R U . . .
C70 C 0.50922(13) 0.73189(11) 0.6045(2) 0.0613(12) Uani 1 1 d . . . . .
H70 H 0.513888 0.754542 0.605956 0.074 Uiso 1 1 calc R U . . .
C71 C 0.47717(11) 0.70604(12) 0.5839(2) 0.0570(11) Uani 1 1 d . . . . .
H71 H 0.459776 0.711083 0.571385 0.068 Uiso 1 1 calc R U . . .

loop_
_atom_site_aniso_label
_atom_site_aniso_U_11
_atom_site_aniso_U_22
_atom_site_aniso_U_33
_atom_site_aniso_U_23
_atom_site_aniso_U_13
_atom_site_aniso_U_12
Mg1 0.0329(7) 0.0268(7) 0.0388(6) 0.0001(5) 0.0068(5) 0.0133(6)
O1 0.0382(14) 0.0269(13) 0.0298(12) 0.0008(10) 0.0023(10) 0.0167(11)
C1 0.0235(19) 0.0256(19) 0.0265(17) -0.0014(15) -0.0019(14) 0.0107(16)
C2 0.0222(19) 0.027(2) 0.0237(17) 0.0010(15) -0.0018(14) 0.0088(16)
C3 0.029(2) 0.0243(19) 0.0247(17) 0.0004(15) -0.0021(15) 0.0106(16)
C4 0.0254(19) 0.0219(19) 0.0281(18) -0.0017(14) -0.0006(15) 0.0072(16)
C5 0.030(2) 0.0235(19) 0.0215(17) -0.0025(14) 0.0001(14) 0.0121(16)
C6 0.027(2) 0.029(2) 0.0259(17) 0.0019(16) 0.0001(15) 0.0120(17)
C7 0.030(2) 0.027(2) 0.0281(18) -0.0014(15) -0.0018(15) 0.0127(17)
C8 0.037(2) 0.028(2) 0.040(2) 0.0044(17) 0.0039(17) 0.0130(18)
C9 0.055(3) 0.042(2) 0.028(2) 0.0104(18) 0.0067(17) 0.023(2)
C10 0.057(3) 0.045(2) 0.0243(19) 0.0004(17) 0.0034(17) 0.027(2)
C11 0.044(2) 0.029(2) 0.0298(19) 0.0026(16) -0.0012(16) 0.0162(18)
C12 0.025(2) 0.026(2) 0.0233(17) -0.0024(15) -0.0028(15) 0.0088(17)
C13 0.034(2) 0.033(2) 0.0322(18) 0.0029(16) 0.0014(16) 0.0148(19)
C14 0.039(2) 0.059(3) 0.040(2) 0.0036(19) 0.0123(17) 0.026(2)
C15 0.049(3) 0.058(3) 0.045(2) -0.003(2) 0.0078(19) 0.037(2)
C16 0.045(2) 0.040(2) 0.040(2) 0.0004(18) 0.0044(18) 0.027(2)
C17 0.030(2) 0.030(2) 0.0320(18) 0.0008(16) -0.0013(15) 0.0104(18)
C18 0.033(2) 0.029(2) 0.0234(17) -0.0017(15) -0.0006(15) 0.0175(18)
C19 0.042(2) 0.034(2) 0.0306(18) -0.0015(16) -0.0053(17) 0.0173(19)
C20 0.056(3) 0.047(3) 0.045(2) -0.015(2) -0.019(2) 0.031(2)
C21 0.082(3) 0.060(3) 0.030(2) -0.0008(19) -0.009(2) 0.052(3)
C22 0.067(3) 0.054(3) 0.034(2) 0.0123(18) 0.009(2) 0.040(2)
C23 0.042(2) 0.040(2) 0.0304(18) 0.0052(17) 0.0050(17) 0.022(2)
C24 0.029(2) 0.039(2) 0.0250(18) -0.0016(16) -0.0050(15) 0.0211(18)
C25 0.036(2) 0.045(2) 0.0287(19) 0.0004(17) -0.0005(16) 0.0243(19)
C26 0.046(2) 0.069(3) 0.0250(19) 0.0014(19) -0.0008(17) 0.034(2)
C27 0.050(3) 0.084(3) 0.029(2) -0.022(2) -0.0086(19) 0.045(3)
C28 0.050(3) 0.053(3) 0.044(2) -0.021(2) -0.014(2) 0.029(2)
C29 0.034(2) 0.044(2) 0.0309(19) -0.0068(17) -0.0056(16) 0.0208(19)
C30 0.033(2) 0.0260(19) 0.0255(17) -0.0031(14) -0.0025(15) 0.0151(17)
C31 0.030(2) 0.033(2) 0.0255(17) -0.0011(15) -0.0015(15) 0.0185(17)
C32 0.0284(19) 0.027(2) 0.0209(16) -0.0005(14) -0.0004(14) 0.0162(17)
C33 0.0207(18) 0.025(2) 0.0253(17) 0.0037(14) 0.0020(14) 0.0099(16)
C34 0.0250(19) 0.0252(19) 0.0225(16) 0.0002(15) -0.0003(14) 0.0109(16)
C35 0.0245(19) 0.0246(19) 0.0220(16) -0.0012(15) 0.0000(14) 0.0129(16)
C36 0.0207(18) 0.030(2) 0.0225(17) 0.0016(15) -0.0012(14) 0.0127(16)
C37 0.0237(19) 0.030(2) 0.0201(16) 0.0002(15) 0.0008(14) 0.0130(16)
C38 0.034(2) 0.033(2) 0.0249(18) 0.0029(15) 0.0024(15) 0.0150(18)
C39 0.048(2) 0.042(2) 0.0252(18) -0.0011(17) 0.0065(16) 0.025(2)
C40 0.064(3) 0.038(2) 0.0214(18) 0.0064(16) 0.0091(17) 0.025(2)
C41 0.059(3) 0.032(2) 0.0261(18) 0.0004(16) 0.0005(17) 0.028(2)
C42 0.032(2) 0.034(2) 0.0260(18) -0.0016(15) 0.0019(15) 0.0188(18)
C43 0.025(2) 0.030(2) 0.0273(17) 0.0007(16) -0.0068(15) 0.0158(17)
C44 0.029(2) 0.026(2) 0.039(2) -0.0008(17) -0.0101(16) 0.0099(18)
C45 0.044(2) 0.034(2) 0.054(2) -0.0089(19) -0.019(2) 0.020(2)
C46 0.040(2) 0.027(2) 0.069(3) 0.004(2) -0.019(2) 0.007(2)
C47 0.034(2) 0.043(3) 0.050(2) 0.014(2) -0.0027(18) 0.007(2)
C48 0.030(2) 0.037(2) 0.0299(18) 0.0037(17) -0.0042(16) 0.0121(19)
C49 0.029(2) 0.0223(19) 0.0227(17) -0.0012(14) -0.0021(15) 0.0140(17)
C50 0.031(2) 0.027(2) 0.0231(17) 0.0015(14) 0.0040(15) 0.0128(17)
C51 0.031(2) 0.034(2) 0.0293(19) -0.0049(16) -0.0036(16) 0.0145(17)
C52 0.040(2) 0.053(2) 0.0220(18) -0.0086(17) -0.0106(17) 0.024(2)
C53 0.039(2) 0.053(2) 0.0216(18) -0.0014(16) 0.0026(17) 0.021(2)
C54 0.030(2) 0.042(2) 0.0266(18) 0.0003(16) -0.0008(16) 0.0163(18)
C55 0.029(2) 0.026(2) 0.0249(17) 0.0012(15) -0.0068(15) 0.0099(17)
C56 0.038(2) 0.034(2) 0.0330(19) 0.0097(16) -0.0001(17) 0.0165(18)
C57 0.048(3) 0.051(3) 0.044(2) 0.020(2) 0.0010(19) 0.019(2)
C58 0.057(3) 0.036(2) 0.067(3) 0.020(2) -0.014(2) 0.012(2)
C59 0.042(3) 0.030(2) 0.079(3) 0.001(2) -0.020(2) 0.019(2)
C60 0.028(2) 0.029(2) 0.049(2) 0.0027(17) -0.0054(17) 0.0133(18)
C61 0.041(2) 0.034(2) 0.0315(18) 0.0033(16) 0.0001(16) 0.0207(19)
C62 0.046(2) 0.024(2) 0.039(2) -0.0039(16) 0.0018(17) 0.0177(18)
C63 0.051(2) 0.032(2) 0.036(2) -0.0042(16) 0.0031(17) 0.0203(19)
C64 0.052(2) 0.036(2) 0.0312(19) 0.0022(16) 0.0023(17) 0.0218(19)
C65 0.070(4) 0.094(4) 0.081(3) -0.010(3) -0.014(3) 0.026(3)
C66 0.062(3) 0.063(3) 0.035(2) 0.004(2) -0.005(2) 0.030(3)
C67 0.074(3) 0.054(3) 0.061(3) 0.001(2) -0.007(2) 0.037(3)
C68 0.065(3) 0.073(3) 0.056(3) 0.006(2) -0.008(2) 0.038(3)
C69 0.060(3) 0.067(3) 0.046(2) -0.001(2) -0.003(2) 0.020(3)
C70 0.088(4) 0.057(3) 0.039(2) 0.009(2) 0.016(2) 0.037(3)
C71 0.069(3) 0.072(3) 0.045(2) 0.013(2) 0.006(2) 0.046(3)

loop_
_atom_type_symbol
_atom_type_description
_atom_type_scat_dispersion_real
_atom_type_scat_dispersion_imag
_atom_type_scat_source
C C 0.0033 0.0016 'International Tables Vol C Tables 4.2.6.8 and 6.1.1.4'
H H 0.0000 0.0000 'International Tables Vol C Tables 4.2.6.8 and 6.1.1.4'
Mg Mg 0.0486 0.0363 'International Tables Vol C Tables 4.2.6.8 and 6.1.1.4'
O O 0.0106 0.0060 'International Tables Vol C Tables 4.2.6.8 and 6.1.1.4'

loop_
_exptl_crystal_face_index_h
_exptl_crystal_face_index_k
_exptl_crystal_face_index_l
_exptl_crystal_face_perp_dist
0 -4 3 0.0230
0 4 -3 0.0090
2 -2 -3 0.0450
-2 2 3 0.1400
5 1 7 0.0160
-4 -1 -6 0.0240

loop_
_geom_angle_atom_site_label_1
_geom_angle_atom_site_label_2
_geom_angle_atom_site_label_3
_geom_angle
_geom_angle_site_symmetry_1
_geom_angle_site_symmetry_3
_geom_angle_publ_flag
O1 Mg1 C1 141.75(10) . . ?
O1 Mg1 C2 127.04(10) . . ?
O1 Mg1 C3 97.25(9) . . ?
O1 Mg1 C4 86.66(9) . . ?
O1 Mg1 C5 110.24(10) . . ?
O1 Mg1 C32 140.16(11) . . ?
O1 Mg1 C33 118.51(10) . . ?
O1 Mg1 C34 90.54(9) . . ?
O1 Mg1 C35 85.99(9) . . ?
O1 Mg1 C36 112.37(10) . . ?
C1 Mg1 C2 31.68(9) . . ?
C1 Mg1 C3 52.46(9) . . ?
C1 Mg1 C4 55.25(10) . . ?
C1 Mg1 C33 91.62(10) . . ?
C1 Mg1 C34 122.03(10) . . ?
C1 Mg1 C35 132.26(10) . . ?
C2 Mg1 C3 30.34(8) . . ?
C2 Mg1 C34 141.21(9) . . ?
C3 Mg1 C34 171.20(9) . . ?
C4 Mg1 C2 51.91(9) . . ?
C4 Mg1 C3 30.65(8) . . ?
C4 Mg1 C33 136.59(10) . . ?
C4 Mg1 C34 155.15(9) . . ?
C4 Mg1 C35 171.21(10) . . ?
C5 Mg1 C1 34.96(9) . . ?
C5 Mg1 C2 53.98(9) . . ?
C5 Mg1 C3 53.10(9) . . ?
C5 Mg1 C4 33.63(9) . . ?
C5 Mg1 C33 103.09(10) . . ?
C5 Mg1 C34 127.62(10) . . ?
C5 Mg1 C35 154.94(11) . . ?
C5 Mg1 C36 137.39(11) . . ?
C32 Mg1 C1 77.82(10) . . ?
C32 Mg1 C2 88.55(10) . . ?
C32 Mg1 C3 118.64(10) . . ?
C32 Mg1 C4 133.07(10) . . ?
C32 Mg1 C5 105.29(11) . . ?
C32 Mg1 C33 33.21(8) . . ?
C32 Mg1 C34 52.71(9) . . ?
C32 Mg1 C35 54.68(10) . . ?
C32 Mg1 C36 35.50(10) . . ?
C33 Mg1 C2 114.43(10) . . ?
C33 Mg1 C3 143.34(10) . . ?
C33 Mg1 C34 30.41(8) . . ?
C33 Mg1 C35 51.85(9) . . ?
C35 Mg1 C2 130.74(9) . . ?
C35 Mg1 C3 146.36(9) . . ?
C35 Mg1 C34 29.87(8) . . ?
C36 Mg1 C1 103.95(11) . . ?
C36 Mg1 C2 98.35(10) . . ?
C36 Mg1 C3 120.07(9) . . ?
C36 Mg1 C4 149.63(10) . . ?
C36 Mg1 C33 55.40(9) . . ?
C36 Mg1 C34 52.51(9) . . ?
C36 Mg1 C35 32.59(8) . . ?
C61 O1 Mg1 124.99(16) . . ?
C64 O1 Mg1 125.37(17) . . ?
C64 O1 C61 109.6(2) . . ?
C2 C1 Mg1 84.59(17) . . ?
C2 C1 C5 107.8(3) . . ?
C2 C1 C30 124.3(3) . . ?
C5 C1 Mg1 69.45(16) . . ?
C5 C1 C30 127.2(3) . . ?
C30 C1 Mg1 105.57(18) . . ?
C1 C2 Mg1 63.73(15) . . ?
C1 C2 C3 108.6(2) . . ?
C1 C2 C24 123.3(3) . . ?
C3 C2 Mg1 77.65(16) . . ?
C3 C2 C24 126.5(3) . . ?
C24 C2 Mg1 134.9(2) . . ?
C2 C3 Mg1 72.01(16) . . ?
C2 C3 C18 124.3(2) . . ?
C4 C3 Mg1 68.05(16) . . ?
C4 C3 C2 108.4(3) . . ?
C4 C3 C18 126.2(3) . . ?
C18 C3 Mg1 135.4(2) . . ?
C3 C4 Mg1 81.30(18) . . ?
C3 C4 C5 107.2(3) . . ?
C3 C4 C12 124.0(3) . . ?
C5 C4 Mg1 63.68(16) . . ?
C5 C4 C12 128.1(3) . . ?
C12 C4 Mg1 127.87(19) . . ?
C1 C5 Mg1 75.59(17) . . ?
C1 C5 C4 108.0(2) . . ?
C1 C5 C6 125.1(3) . . ?
C4 C5 Mg1 82.69(17) . . ?
C4 C5 C6 125.9(3) . . ?
C6 C5 Mg1 117.54(19) . . ?
C7 C6 C5 120.0(3) . . ?
C11 C6 C5 122.8(3) . . ?
C11 C6 C7 117.1(3) . . ?
C6 C7 H7 119.2 . . ?
C8 C7 C6 121.6(3) . . ?
C8 C7 H7 119.2 . . ?
C7 C8 H8 120.0 . . ?
C9 C8 C7 120.1(3) . . ?
C9 C8 H8 120.0 . . ?
C8 C9 H9 120.2 . . ?
C8 C9 C10 119.6(3) . . ?
C10 C9 H9 120.2 . . ?
C9 C10 H10 119.9 . . ?
C11 C10 C9 120.1(3) . . ?
C11 C10 H10 119.9 . . ?
C6 C11 H11 119.3 . . ?
C10 C11 C6 121.5(3) . . ?
C10 C11 H11 119.3 . . ?
C13 C12 C4 121.7(3) . . ?
C17 C12 C4 121.4(3) . . ?
C17 C12 C13 116.8(3) . . ?
C12 C13 H13 119.5 . . ?
C14 C13 C12 120.9(3) . . ?
C14 C13 H13 119.5 . . ?
C13 C14 H14 119.4 . . ?
C15 C14 C13 121.1(3) . . ?
C15 C14 H14 119.4 . . ?
C14 C15 H15 120.5 . . ?
C16 C15 C14 119.1(3) . . ?
C16 C15 H15 120.5 . . ?
C15 C16 H16 120.0 . . ?
C15 C16 C17 120.0(3) . . ?
C17 C16 H16 120.0 . . ?
C12 C17 H17 118.9 . . ?
C16 C17 C12 122.1(3) . . ?
C16 C17 H17 118.9 . . ?
C19 C18 C3 119.9(3) . . ?
C19 C18 C23 117.1(3) . . ?
C23 C18 C3 123.0(3) . . ?
C18 C19 H19 119.2 . . ?
C20 C19 C18 121.7(3) . . ?
C20 C19 H19 119.2 . . ?
C19 C20 H20 120.1 . . ?
C19 C20 C21 119.8(3) . . ?
C21 C20 H20 120.1 . . ?
C20 C21 H21 120.2 . . ?
C22 C21 C20 119.5(3) . . ?
C22 C21 H21 120.2 . . ?
C21 C22 H22 119.8 . . ?
C21 C22 C23 120.4(3) . . ?
C23 C22 H22 119.8 . . ?
C18 C23 H23 119.2 . . ?
C22 C23 C18 121.5(3) . . ?
C22 C23 H23 119.2 . . ?
C25 C24 C2 124.9(3) . . ?
C29 C24 C2 118.3(3) . . ?
C29 C24 C25 116.8(3) . . ?
C24 C25 H25 119.3 . . ?
C26 C25 C24 121.4(3) . . ?
C26 C25 H25 119.3 . . ?
C25 C26 H26 119.9 . . ?
C27 C26 C25 120.2(3) . . ?
C27 C26 H26 119.9 . . ?
C26 C27 H27 120.3 . . ?
C26 C27 C28 119.4(3) . . ?
C28 C27 H27 120.3 . . ?
C27 C28 H28 120.0 . . ?
C29 C28 C27 120.1(3) . . ?
C29 C28 H28 120.0 . . ?
C24 C29 H29 119.0 . . ?
C28 C29 C24 122.1(3) . . ?
C28 C29 H29 119.0 . . ?
C1 C30 H30A 109.3 . . ?
C1 C30 H30B 109.3 . . ?
C1 C30 C31 111.5(2) . . ?
H30A C30 H30B 108.0 . . ?
C31 C30 H30A 109.3 . . ?
C31 C30 H30B 109.3 . . ?
C30 C31 H31A 109.2 . . ?
C30 C31 H31B 109.2 . . ?
H31A C31 H31B 107.9 . . ?
C32 C31 C30 112.0(2) . . ?
C32 C31 H31A 109.2 . . ?
C32 C31 H31B 109.2 . . ?
C31 C32 Mg1 109.24(19) . . ?
C33 C32 Mg1 83.25(17) . . ?
C33 C32 C31 124.0(3) . . ?
C36 C32 Mg1 72.75(16) . . ?
C36 C32 C31 128.4(2) . . ?
C36 C32 C33 107.6(2) . . ?
C32 C33 Mg1 63.54(15) . . ?
C32 C33 C55 123.6(3) . . ?
C34 C33 Mg1 82.72(17) . . ?
C34 C33 C32 108.3(2) . . ?
C34 C33 C55 125.9(2) . . ?
C55 C33 Mg1 131.9(2) . . ?
C33 C34 Mg1 66.86(16) . . ?
C33 C34 C49 123.2(3) . . ?
C35 C34 Mg1 70.31(16) . . ?
C35 C34 C33 108.3(2) . . ?
C35 C34 C49 126.7(3) . . ?
C49 C34 Mg1 140.4(2) . . ?
C34 C35 Mg1 79.82(17) . . ?
C34 C35 C36 107.9(2) . . ?
C34 C35 C43 125.4(2) . . ?
C36 C35 Mg1 61.23(15) . . ?
C36 C35 C43 126.7(2) . . ?
C43 C35 Mg1 126.10(19) . . ?
C32 C36 Mg1 71.75(16) . . ?
C32 C36 C35 107.8(2) . . ?
C32 C36 C37 126.5(3) . . ?
C35 C36 Mg1 86.17(17) . . ?
C35 C36 C37 125.0(3) . . ?
C37 C36 Mg1 116.30(19) . . ?
C38 C37 C36 119.7(3) . . ?
C42 C37 C36 122.0(3) . . ?
C42 C37 C38 118.1(3) . . ?
C37 C38 H38 119.7 . . ?
C39 C38 C37 120.6(3) . . ?
C39 C38 H38 119.7 . . ?
C38 C39 H39 119.9 . . ?
C38 C39 C40 120.3(3) . . ?
C40 C39 H39 119.9 . . ?
C39 C40 H40 120.2 . . ?
C41 C40 C39 119.6(3) . . ?
C41 C40 H40 120.2 . . ?
C40 C41 H41 119.7 . . ?
C40 C41 C42 120.6(3) . . ?
C42 C41 H41 119.7 . . ?
C37 C42 H42 119.7 . . ?
C41 C42 C37 120.7(3) . . ?
C41 C42 H42 119.7 . . ?
C44 C43 C35 120.8(3) . . ?
C48 C43 C35 122.4(3) . . ?
C48 C43 C44 116.8(3) . . ?
C43 C44 H44 119.0 . . ?
C45 C44 C43 121.9(3) . . ?
C45 C44 H44 119.0 . . ?
C44 C45 H45 120.0 . . ?
C44 C45 C46 120.0(3) . . ?
C46 C45 H45 120.0 . . ?
C45 C46 H46 120.3 . . ?
C47 C46 C45 119.4(3) . . ?
C47 C46 H46 120.3 . . ?
C46 C47 H47 119.8 . . ?
C46 C47 C48 120.4(3) . . ?
C48 C47 H47 119.8 . . ?
C43 C48 H48 119.3 . . ?
C47 C48 C43 121.4(3) . . ?
C47 C48 H48 119.3 . . ?
C50 C49 C34 119.4(3) . . ?
C50 C49 C54 117.4(3) . . ?
C54 C49 C34 123.0(3) . . ?
C49 C50 H50 119.0 . . ?
C51 C50 C49 122.0(3) . . ?
C51 C50 H50 119.0 . . ?
C50 C51 H51 120.4 . . ?
C50 C51 C52 119.2(3) . . ?
C52 C51 H51 120.4 . . ?
C51 C52 H52 120.0 . . ?
C53 C52 C51 120.0(3) . . ?
C53 C52 H52 120.0 . . ?
C52 C53 H53 119.8 . . ?
C52 C53 C54 120.4(3) . . ?
C54 C53 H53 119.8 . . ?
C49 C54 H54 119.5 . . ?
C53 C54 C49 121.0(3) . . ?
C53 C54 H54 119.5 . . ?
C56 C55 C33 123.5(3) . . ?
C60 C55 C33 118.8(3) . . ?
C60 C55 C56 117.7(3) . . ?
C55 C56 H56 119.7 . . ?
C57 C56 C55 120.7(3) . . ?
C57 C56 H56 119.7 . . ?
C56 C57 H57 119.8 . . ?
C58 C57 C56 120.5(3) . . ?
C58 C57 H57 119.8 . . ?
C57 C58 H58 120.1 . . ?
C57 C58 C59 119.8(3) . . ?
C59 C58 H58 120.1 . . ?
C58 C59 H59 120.1 . . ?
C58 C59 C60 119.8(4) . . ?
C60 C59 H59 120.1 . . ?
C55 C60 C59 121.6(3) . . ?
C55 C60 H60 119.2 . . ?
C59 C60 H60 119.2 . . ?
O1 C61 H61A 110.8 . . ?
O1 C61 H61B 110.8 . . ?
O1 C61 C62 104.9(2) . . ?
H61A C61 H61B 108.8 . . ?
C62 C61 H61A 110.8 . . ?
C62 C61 H61B 110.8 . . ?
C61 C62 H62A 111.1 . . ?
C61 C62 H62B 111.1 . . ?
H62A C62 H62B 109.1 . . ?
C63 C62 C61 103.4(2) . . ?
C63 C62 H62A 111.1 . . ?
C63 C62 H62B 111.1 . . ?
C62 C63 H63A 111.2 . . ?
C62 C63 H63B 111.2 . . ?
C62 C63 C64 102.7(2) . . ?
H63A C63 H63B 109.1 . . ?
C64 C63 H63A 111.2 . . ?
C64 C63 H63B 111.2 . . ?
O1 C64 C63 105.5(2) . . ?
O1 C64 H64A 110.6 . . ?
O1 C64 H64B 110.6 . . ?
C63 C64 H64A 110.6 . . ?
C63 C64 H64B 110.6 . . ?
H64A C64 H64B 108.8 . . ?
H65A C65 H65B 109.5 . . ?
H65A C65 H65C 109.5 . . ?
H65B C65 H65C 109.5 . . ?
C66 C65 H65A 109.5 . . ?
C66 C65 H65B 109.5 . . ?
C66 C65 H65C 109.5 . . ?
C67 C66 C65 121.6(4) . . ?
C67 C66 C71 117.8(4) . . ?
C71 C66 C65 120.6(4) . . ?
C66 C67 H67 119.3 . . ?
C66 C67 C68 121.3(4) . . ?
C68 C67 H67 119.3 . . ?
C67 C68 H68 120.2 . . ?
C69 C68 C67 119.6(4) . . ?
C69 C68 H68 120.2 . . ?
C68 C69 H69 119.7 . . ?
C68 C69 C70 120.5(4) . . ?
C70 C69 H69 119.7 . . ?
C69 C70 H70 120.3 . . ?
C69 C70 C71 119.3(4) . . ?
C71 C70 H70 120.3 . . ?
C66 C71 H71 119.3 . . ?
C70 C71 C66 121.3(4) . . ?
C70 C71 H71 119.3 . . ?

loop_
_geom_bond_atom_site_label_1
_geom_bond_atom_site_label_2
_geom_bond_distance
_geom_bond_site_symmetry_2
_geom_bond_publ_flag
Mg1 O1 2.008(2) . ?
Mg1 C1 2.412(3) . ?
Mg1 C2 2.678(3) . ?
Mg1 C3 2.750(3) . ?
Mg1 C4 2.581(3) . ?
Mg1 C5 2.332(3) . ?
Mg1 C32 2.331(3) . ?
Mg1 C33 2.586(3) . ?
Mg1 C34 2.790(3) . ?
Mg1 C35 2.669(3) . ?
Mg1 C36 2.344(3) . ?
O1 C61 1.456(3) . ?
O1 C64 1.455(3) . ?
C1 C2 1.413(4) . ?
C1 C5 1.427(4) . ?
C1 C30 1.514(4) . ?
C2 C3 1.422(4) . ?
C2 C24 1.492(4) . ?
C3 C4 1.418(4) . ?
C3 C18 1.486(4) . ?
C4 C5 1.441(4) . ?
C4 C12 1.481(4) . ?
C5 C6 1.492(4) . ?
C6 C7 1.396(4) . ?
C6 C11 1.394(4) . ?
C7 H7 0.9500 . ?
C7 C8 1.381(4) . ?
C8 H8 0.9500 . ?
C8 C9 1.377(4) . ?
C9 H9 0.9500 . ?
C9 C10 1.383(4) . ?
C10 H10 0.9500 . ?
C10 C11 1.381(4) . ?
C11 H11 0.9500 . ?
C12 C13 1.399(4) . ?
C12 C17 1.397(4) . ?
C13 H13 0.9500 . ?
C13 C14 1.382(4) . ?
C14 H14 0.9500 . ?
C14 C15 1.379(4) . ?
C15 H15 0.9500 . ?
C15 C16 1.378(4) . ?
C16 H16 0.9500 . ?
C16 C17 1.382(4) . ?
C17 H17 0.9500 . ?
C18 C19 1.390(4) . ?
C18 C23 1.394(4) . ?
C19 H19 0.9500 . ?
C19 C20 1.383(4) . ?
C20 H20 0.9500 . ?
C20 C21 1.385(5) . ?
C21 H21 0.9500 . ?
C21 C22 1.370(5) . ?
C22 H22 0.9500 . ?
C22 C23 1.380(4) . ?
C23 H23 0.9500 . ?
C24 C25 1.398(4) . ?
C24 C29 1.391(4) . ?
C25 H25 0.9500 . ?
C25 C26 1.384(4) . ?
C26 H26 0.9500 . ?
C26 C27 1.376(5) . ?
C27 H27 0.9500 . ?
C27 C28 1.381(5) . ?
C28 H28 0.9500 . ?
C28 C29 1.373(4) . ?
C29 H29 0.9500 . ?
C30 H30A 0.9900 . ?
C30 H30B 0.9900 . ?
C30 C31 1.541(4) . ?
C31 H31A 0.9900 . ?
C31 H31B 0.9900 . ?
C31 C32 1.503(4) . ?
C32 C33 1.426(3) . ?
C32 C36 1.426(4) . ?
C33 C34 1.424(4) . ?
C33 C55 1.489(4) . ?
C34 C35 1.412(4) . ?
C34 C49 1.481(4) . ?
C35 C36 1.441(4) . ?
C35 C43 1.479(4) . ?
C36 C37 1.489(4) . ?
C37 C38 1.397(4) . ?
C37 C42 1.390(4) . ?
C38 H38 0.9500 . ?
C38 C39 1.382(4) . ?
C39 H39 0.9500 . ?
C39 C40 1.383(4) . ?
C40 H40 0.9500 . ?
C40 C41 1.368(4) . ?
C41 H41 0.9500 . ?
C41 C42 1.384(4) . ?
C42 H42 0.9500 . ?
C43 C44 1.398(4) . ?
C43 C48 1.393(4) . ?
C44 H44 0.9500 . ?
C44 C45 1.380(4) . ?
C45 H45 0.9500 . ?
C45 C46 1.382(4) . ?
C46 H46 0.9500 . ?
C46 C47 1.375(4) . ?
C47 H47 0.9500 . ?
C47 C48 1.386(4) . ?
C48 H48 0.9500 . ?
C49 C50 1.391(4) . ?
C49 C54 1.393(4) . ?
C50 H50 0.9500 . ?
C50 C51 1.381(4) . ?
C51 H51 0.9500 . ?
C51 C52 1.381(4) . ?
C52 H52 0.9500 . ?
C52 C53 1.374(4) . ?
C53 H53 0.9500 . ?
C53 C54 1.381(4) . ?
C54 H54 0.9500 . ?
C55 C56 1.394(4) . ?
C55 C60 1.382(4) . ?
C56 H56 0.9500 . ?
C56 C57 1.386(4) . ?
C57 H57 0.9500 . ?
C57 C58 1.368(5) . ?
C58 H58 0.9500 . ?
C58 C59 1.376(5) . ?
C59 H59 0.9500 . ?
C59 C60 1.383(4) . ?
C60 H60 0.9500 . ?
C61 H61A 0.9900 . ?
C61 H61B 0.9900 . ?
C61 C62 1.521(4) . ?
C62 H62A 0.9900 . ?
C62 H62B 0.9900 . ?
C62 C63 1.503(4) . ?
C63 H63A 0.9900 . ?
C63 H63B 0.9900 . ?
C63 C64 1.504(4) . ?
C64 H64A 0.9900 . ?
C64 H64B 0.9900 . ?
C65 H65A 0.9800 . ?
C65 H65B 0.9800 . ?
C65 H65C 0.9800 . ?
C65 C66 1.512(5) . ?
C66 C67 1.374(5) . ?
C66 C71 1.380(5) . ?
C67 H67 0.9500 . ?
C67 C68 1.379(5) . ?
C68 H68 0.9500 . ?
C68 C69 1.360(5) . ?
C69 H69 0.9500 . ?
C69 C70 1.370(5) . ?
C70 H70 0.9500 . ?
C70 C71 1.378(5) . ?
C71 H71 0.9500 . ?

loop_
_geom_torsion_atom_site_label_1
_geom_torsion_atom_site_label_2
_geom_torsion_atom_site_label_3
_geom_torsion_atom_site_label_4
_geom_torsion
_geom_torsion_site_symmetry_1
_geom_torsion_site_symmetry_2
_geom_torsion_site_symmetry_3
_geom_torsion_site_symmetry_4
_geom_torsion_publ_flag
Mg1 O1 C61 C62 169.64(18) . . . . ?
Mg1 O1 C64 C63 166.89(19) . . . . ?
Mg1 C1 C2 C3 -65.3(2) . . . . ?
Mg1 C1 C2 C24 128.2(3) . . . . ?
Mg1 C1 C5 C4 77.2(2) . . . . ?
Mg1 C1 C5 C6 -113.8(3) . . . . ?
Mg1 C1 C30 C31 -42.8(2) . . . . ?
Mg1 C2 C3 C4 -58.5(2) . . . . ?
Mg1 C2 C3 C18 133.2(3) . . . . ?
Mg1 C2 C24 C25 -51.1(4) . . . . ?
Mg1 C2 C24 C29 130.0(3) . . . . ?
Mg1 C3 C4 C5 -58.86(19) . . . . ?
Mg1 C3 C4 C12 130.2(3) . . . . ?
Mg1 C3 C18 C19 -153.4(2) . . . . ?
Mg1 C3 C18 C23 27.6(4) . . . . ?
Mg1 C4 C5 C1 -72.2(2) . . . . ?
Mg1 C4 C5 C6 118.9(3) . . . . ?
Mg1 C4 C12 C13 -121.3(3) . . . . ?
Mg1 C4 C12 C17 62.5(3) . . . . ?
Mg1 C5 C6 C7 -126.9(3) . . . . ?
Mg1 C5 C6 C11 56.8(4) . . . . ?
Mg1 C32 C33 C34 -71.7(2) . . . . ?
Mg1 C32 C33 C55 124.4(3) . . . . ?
Mg1 C32 C36 C35 79.7(2) . . . . ?
Mg1 C32 C36 C37 -109.6(3) . . . . ?
Mg1 C33 C34 C35 -58.2(2) . . . . ?
Mg1 C33 C34 C49 136.2(3) . . . . ?
Mg1 C33 C55 C56 -41.3(4) . . . . ?
Mg1 C33 C55 C60 140.4(2) . . . . ?
Mg1 C34 C35 C36 -55.13(18) . . . . ?
Mg1 C34 C35 C43 127.3(3) . . . . ?
Mg1 C34 C49 C50 -151.9(3) . . . . ?
Mg1 C34 C49 C54 33.1(5) . . . . ?
Mg1 C35 C36 C32 -69.45(19) . . . . ?
Mg1 C35 C36 C37 119.7(3) . . . . ?
Mg1 C35 C43 C44 64.9(3) . . . . ?
Mg1 C35 C43 C48 -116.4(3) . . . . ?
Mg1 C36 C37 C38 -132.5(2) . . . . ?
Mg1 C36 C37 C42 51.5(3) . . . . ?
O1 C61 C62 C63 29.0(3) . . . . ?
C1 C2 C3 Mg1 56.51(19) . . . . ?
C1 C2 C3 C4 -2.0(3) . . . . ?
C1 C2 C3 C18 -170.3(3) . . . . ?
C1 C2 C24 C25 -135.7(3) . . . . ?
C1 C2 C24 C29 45.3(4) . . . . ?
C1 C5 C6 C7 -35.6(4) . . . . ?
C1 C5 C6 C11 148.1(3) . . . . ?
C1 C30 C31 C32 57.4(3) . . . . ?
C2 C1 C5 Mg1 -76.9(2) . . . . ?
C2 C1 C5 C4 0.3(3) . . . . ?
C2 C1 C5 C6 169.3(3) . . . . ?
C2 C1 C30 C31 51.3(4) . . . . ?
C2 C3 C4 Mg1 61.0(2) . . . . ?
C2 C3 C4 C5 2.2(3) . . . . ?
C2 C3 C4 C12 -168.8(3) . . . . ?
C2 C3 C18 C19 107.5(3) . . . . ?
C2 C3 C18 C23 -71.5(4) . . . . ?
C2 C24 C25 C26 -178.7(3) . . . . ?
C2 C24 C29 C28 179.7(3) . . . . ?
C3 C2 C24 C25 60.2(4) . . . . ?
C3 C2 C24 C29 -118.7(3) . . . . ?
C3 C4 C5 Mg1 70.7(2) . . . . ?
C3 C4 C5 C1 -1.5(3) . . . . ?
C3 C4 C5 C6 -170.4(3) . . . . ?
C3 C4 C12 C13 131.7(3) . . . . ?
C3 C4 C12 C17 -44.5(4) . . . . ?
C3 C18 C19 C20 -178.2(3) . . . . ?
C3 C18 C23 C22 177.0(3) . . . . ?
C4 C3 C18 C19 -58.7(4) . . . . ?
C4 C3 C18 C23 122.3(3) . . . . ?
C4 C5 C6 C7 131.5(3) . . . . ?
C4 C5 C6 C11 -44.8(4) . . . . ?
C4 C12 C13 C14 -177.5(3) . . . . ?
C4 C12 C17 C16 177.7(3) . . . . ?
C5 C1 C2 Mg1 66.38(19) . . . . ?
C5 C1 C2 C3 1.1(3) . . . . ?
C5 C1 C2 C24 -165.5(3) . . . . ?
C5 C1 C30 C31 -118.5(3) . . . . ?
C5 C4 C12 C13 -37.3(4) . . . . ?
C5 C4 C12 C17 146.5(3) . . . . ?
C5 C6 C7 C8 -177.4(3) . . . . ?
C5 C6 C11 C10 176.5(3) . . . . ?
C6 C7 C8 C9 1.9(5) . . . . ?
C7 C6 C11 C10 0.1(5) . . . . ?
C7 C8 C9 C10 -1.9(5) . . . . ?
C8 C9 C10 C11 1.1(5) . . . . ?
C9 C10 C11 C6 -0.2(5) . . . . ?
C11 C6 C7 C8 -0.9(4) . . . . ?
C12 C4 C5 Mg1 -118.8(3) . . . . ?
C12 C4 C5 C1 168.9(3) . . . . ?
C12 C4 C5 C6 0.0(5) . . . . ?
C12 C13 C14 C15 0.6(5) . . . . ?
C13 C12 C17 C16 1.2(4) . . . . ?
C13 C14 C15 C16 -0.1(5) . . . . ?
C14 C15 C16 C17 0.3(5) . . . . ?
C15 C16 C17 C12 -0.9(5) . . . . ?
C17 C12 C13 C14 -1.1(4) . . . . ?
C18 C3 C4 Mg1 -131.0(3) . . . . ?
C18 C3 C4 C5 170.1(3) . . . . ?
C18 C3 C4 C12 -0.8(5) . . . . ?
C18 C19 C20 C21 0.4(5) . . . . ?
C19 C18 C23 C22 -2.0(4) . . . . ?
C19 C20 C21 C22 -0.5(5) . . . . ?
C20 C21 C22 C23 -0.6(5) . . . . ?
C21 C22 C23 C18 2.0(5) . . . . ?
C23 C18 C19 C20 0.9(4) . . . . ?
C24 C2 C3 Mg1 -137.5(3) . . . . ?
C24 C2 C3 C4 163.9(3) . . . . ?
C24 C2 C3 C18 -4.3(5) . . . . ?
C24 C25 C26 C27 -1.3(5) . . . . ?
C25 C24 C29 C28 0.6(5) . . . . ?
C25 C26 C27 C28 1.5(5) . . . . ?
C26 C27 C28 C29 -0.6(5) . . . . ?
C27 C28 C29 C24 -0.4(5) . . . . ?
C29 C24 C25 C26 0.2(4) . . . . ?
C30 C1 C2 Mg1 -105.2(3) . . . . ?
C30 C1 C2 C3 -170.5(3) . . . . ?
C30 C1 C2 C24 23.0(4) . . . . ?
C30 C1 C5 Mg1 94.3(3) . . . . ?
C30 C1 C5 C4 171.5(3) . . . . ?
C30 C1 C5 C6 -19.5(5) . . . . ?
C30 C31 C32 Mg1 -38.5(3) . . . . ?
C30 C31 C32 C33 56.4(4) . . . . ?
C30 C31 C32 C36 -121.3(3) . . . . ?
C31 C32 C33 Mg1 -108.7(3) . . . . ?
C31 C32 C33 C34 179.6(3) . . . . ?
C31 C32 C33 C55 15.7(4) . . . . ?
C31 C32 C36 Mg1 101.2(3) . . . . ?
C31 C32 C36 C35 -179.1(3) . . . . ?
C31 C32 C36 C37 -8.4(5) . . . . ?
C32 C33 C34 Mg1 58.98(19) . . . . ?
C32 C33 C34 C35 0.8(3) . . . . ?
C32 C33 C34 C49 -164.8(3) . . . . ?
C32 C33 C55 C56 -124.3(3) . . . . ?
C32 C33 C55 C60 57.4(4) . . . . ?
C32 C36 C37 C38 -46.4(4) . . . . ?
C32 C36 C37 C42 137.6(3) . . . . ?
C33 C32 C36 Mg1 -76.8(2) . . . . ?
C33 C32 C36 C35 2.8(3) . . . . ?
C33 C32 C36 C37 173.5(3) . . . . ?
C33 C34 C35 Mg1 56.1(2) . . . . ?
C33 C34 C35 C36 0.9(3) . . . . ?
C33 C34 C35 C43 -176.6(3) . . . . ?
C33 C34 C49 C50 115.0(3) . . . . ?
C33 C34 C49 C54 -60.1(4) . . . . ?
C33 C55 C56 C57 -177.5(3) . . . . ?
C33 C55 C60 C59 177.9(3) . . . . ?
C34 C33 C55 C56 74.7(4) . . . . ?
C34 C33 C55 C60 -103.6(3) . . . . ?
C34 C35 C36 Mg1 67.1(2) . . . . ?
C34 C35 C36 C32 -2.3(3) . . . . ?
C34 C35 C36 C37 -173.2(3) . . . . ?
C34 C35 C43 C44 -39.5(4) . . . . ?
C34 C35 C43 C48 139.2(3) . . . . ?
C34 C49 C50 C51 -174.8(3) . . . . ?
C34 C49 C54 C53 173.9(3) . . . . ?
C35 C34 C49 C50 -48.0(4) . . . . ?
C35 C34 C49 C54 137.0(3) . . . . ?
C35 C36 C37 C38 122.7(3) . . . . ?
C35 C36 C37 C42 -53.2(4) . . . . ?
C35 C43 C44 C45 -178.5(3) . . . . ?
C35 C43 C48 C47 178.6(3) . . . . ?
C36 C32 C33 Mg1 69.45(19) . . . . ?
C36 C32 C33 C34 -2.3(3) . . . . ?
C36 C32 C33 C55 -166.1(3) . . . . ?
C36 C35 C43 C44 143.4(3) . . . . ?
C36 C35 C43 C48 -37.9(4) . . . . ?
C36 C37 C38 C39 -173.5(3) . . . . ?
C36 C37 C42 C41 173.4(3) . . . . ?
C37 C38 C39 C40 -0.7(5) . . . . ?
C38 C37 C42 C41 -2.7(4) . . . . ?
C38 C39 C40 C41 -1.3(5) . . . . ?
C39 C40 C41 C42 1.3(5) . . . . ?
C40 C41 C42 C37 0.7(5) . . . . ?
C42 C37 C38 C39 2.6(4) . . . . ?
C43 C35 C36 Mg1 -115.4(3) . . . . ?
C43 C35 C36 C32 175.1(3) . . . . ?
C43 C35 C36 C37 4.3(5) . . . . ?
C43 C44 C45 C46 -0.4(5) . . . . ?
C44 C43 C48 C47 -2.7(4) . . . . ?
C44 C45 C46 C47 -2.1(5) . . . . ?
C45 C46 C47 C48 2.1(5) . . . . ?
C46 C47 C48 C43 0.3(5) . . . . ?
C48 C43 C44 C45 2.7(4) . . . . ?
C49 C34 C35 Mg1 -138.9(3) . . . . ?
C49 C34 C35 C36 165.9(3) . . . . ?
C49 C34 C35 C43 -11.6(5) . . . . ?
C49 C50 C51 C52 0.9(5) . . . . ?
C50 C49 C54 C53 -1.2(4) . . . . ?
C50 C51 C52 C53 -1.5(5) . . . . ?
C51 C52 C53 C54 0.8(5) . . . . ?
C52 C53 C54 C49 0.6(5) . . . . ?
C54 C49 C50 C51 0.5(4) . . . . ?
C55 C33 C34 Mg1 -137.6(3) . . . . ?
C55 C33 C34 C35 164.2(3) . . . . ?
C55 C33 C34 C49 -1.4(5) . . . . ?
C55 C56 C57 C58 -0.8(5) . . . . ?
C56 C55 C60 C59 -0.5(4) . . . . ?
C56 C57 C58 C59 0.3(5) . . . . ?
C57 C58 C59 C60 0.1(5) . . . . ?
C58 C59 C60 C55 0.0(5) . . . . ?
C60 C55 C56 C57 0.8(4) . . . . ?
C61 O1 C64 C63 -14.2(3) . . . . ?
C61 C62 C63 C64 -37.2(3) . . . . ?
C62 C63 C64 O1 32.0(3) . . . . ?
C64 O1 C61 C62 -9.3(3) . . . . ?
C65 C66 C67 C68 -178.9(3) . . . . ?
C65 C66 C71 C70 178.9(3) . . . . ?
C66 C67 C68 C69 0.2(6) . . . . ?
C67 C66 C71 C70 0.2(5) . . . . ?
C67 C68 C69 C70 -0.2(6) . . . . ?
C68 C69 C70 C71 0.2(5) . . . . ?
C69 C70 C71 C66 -0.2(5) . . . . ?
C71 C66 C67 C68 -0.2(5) . . . . ?

loop_
_smtbx_masks_void_nr
_smtbx_masks_void_average_x
_smtbx_masks_void_average_y
_smtbx_masks_void_average_z
_smtbx_masks_void_volume
_smtbx_masks_void_count_electrons
_smtbx_masks_void_content
1 0.000 0.000 -0.960 417.2 49.4 '1.2 C5H12'
2 -0.003 0.409 0.553 9.5 -0.0 ?
3 0.003 0.591 0.447 9.5 -0.0 ?
4 0.057 0.796 0.174 12.4 0.0 ?
5 0.073 0.610 0.841 12.4 0.0 ?
6 0.076 0.746 0.781 9.5 -0.0 ?
7 0.079 0.337 0.886 9.5 -0.0 ?
8 0.129 0.406 0.493 12.4 0.0 ?
9 0.204 0.261 0.174 12.4 0.0 ?
10 0.254 0.330 0.781 9.5 -0.0 ?
11 0.261 0.057 0.826 12.4 0.0 ?
12 0.333 0.667 -0.380 417.2 49.4 '1.2 C5H12'
13 0.258 0.921 0.886 9.5 -0.0 ?
14 0.277 0.871 0.493 12.4 0.0 ?
15 0.330 0.076 0.219 9.5 -0.0 ?
16 0.337 0.258 0.114 9.5 -0.0 ?
17 0.390 0.463 0.841 12.4 0.0 ?
18 0.406 0.277 0.507 12.4 0.0 ?
19 0.409 0.412 0.447 9.5 -0.0 ?
20 0.412 0.003 0.553 9.5 -0.0 ?
21 0.463 0.073 0.159 12.4 0.0 ?
22 0.537 0.927 0.841 12.4 0.0 ?
23 0.588 0.997 0.447 9.5 -0.0 ?
24 0.667 0.333 -0.713 417.2 49.4 '1.2 C5H12'
25 0.591 0.588 0.553 9.5 -0.0 ?
26 0.594 0.723 0.493 12.4 0.0 ?
27 0.610 0.537 0.159 12.4 0.0 ?
28 0.663 0.742 0.886 9.5 -0.0 ?
29 0.670 0.924 0.781 9.5 -0.0 ?
30 0.723 0.129 0.507 12.4 0.0 ?
31 0.739 0.943 0.174 12.4 0.0 ?
32 0.742 0.079 0.114 9.5 -0.0 ?
33 0.746 0.670 0.219 9.5 -0.0 ?
34 0.796 0.739 0.826 12.4 0.0 ?
35 0.871 0.594 0.507 12.4 0.0 ?
36 0.921 0.663 0.114 9.5 -0.0 ?
37 0.924 0.254 0.219 9.5 -0.0 ?
38 0.927 0.390 0.159 12.4 0.0 ?
39 0.943 0.204 0.826 12.4 0.0 ?
